data_7223414
loop_
_publ_author_name
'Singh, Khushbu'
'Banerjee, Samya'
'Patra, Ashis Kumar'

_publ_section_title
;
 Photocytotoxic luminescent lanthanide complexes of DTPA--bisamide using
 quinoline as photosensitizer
;
_journal_name_full 'RSC Adv.'
_journal_paper_doi 10.1039/C5RA24329G
_journal_year 2015
_chemical_absolute_configuration rm
_chemical_formula_moiety 'C38 H52 N9 O13 Tb'
_chemical_formula_sum 'C38 H52 N9 O13 Tb'
_chemical_formula_weight 1001
_chemical_name_systematic
;
 ?
;
_space_group_IT_number 14
_symmetry_cell_setting monoclinic
_symmetry_space_group_name_Hall '-P 2yn'
_symmetry_space_group_name_H-M 'P 1 21/n 1'
_atom_sites_solution_hydrogens geom
_atom_sites_solution_primary direct
_atom_sites_solution_secondary difmap
_audit_creation_method SHELXL-97
_audit_update_record
;
2015-08-04 deposited with the CCDC.
2015-12-02 downloaded from the CCDC.
;
_cell_angle_alpha 90.00
_cell_angle_beta 108.1320(10)
_cell_angle_gamma 90.00
_cell_formula_units_Z 4
_cell_length_a 10.9299(4)
_cell_length_b 23.1611(10)
_cell_length_c 17.1891(8)
_cell_measurement_temperature 100(2)
_cell_volume 4135.3(3)
_computing_cell_refinement 'Bruker APEX II V2012.4-3'
_computing_data_collection 'Bruker APEX II V2012.4-3'
_computing_data_reduction 'Bruker APEX II V2012.4-3'
_computing_molecular_graphics 'ORTEP-3 for Windows (Farrugia, 1997)'
_computing_publication_material 'WinGX publication routines (Farrugia, 1999)'
_computing_structure_refinement 'SHELXL-97 (Sheldrick, 1997)'
_computing_structure_solution 'SHELXS-97 (Sheldrick, 1997)'
_diffrn_ambient_temperature 100(2)
_diffrn_detector_area_resol_mean 0.5
_diffrn_measured_fraction_theta_full 0.998
_diffrn_measured_fraction_theta_max 0.998
_diffrn_measurement_device_type 'Bruker APEX-II CCD'
_diffrn_measurement_method '\f and \w scans'
_diffrn_radiation_monochromator graphite
_diffrn_radiation_source 'fine-focus sealed tube'
_diffrn_radiation_type MoK\a
_diffrn_radiation_wavelength 0.71073
_diffrn_reflns_av_R_equivalents 0.0559
_diffrn_reflns_av_sigmaI/netI 0.0560
_diffrn_reflns_limit_h_max 13
_diffrn_reflns_limit_h_min -14
_diffrn_reflns_limit_k_max 27
_diffrn_reflns_limit_k_min -30
_diffrn_reflns_limit_l_max 22
_diffrn_reflns_limit_l_min -17
_diffrn_reflns_number 36308
_diffrn_reflns_theta_full 28.28
_diffrn_reflns_theta_max 28.28
_diffrn_reflns_theta_min 2.15
_exptl_absorpt_coefficient_mu 1.786
_exptl_absorpt_correction_T_max 0.7631
_exptl_absorpt_correction_T_min 0.6946
_exptl_absorpt_correction_type multi-scan
_exptl_absorpt_process_details SADABS(Sheldrick,1997)
_exptl_crystal_colour Colourless
_exptl_crystal_density_diffrn 1.609
_exptl_crystal_density_method 'not measured'
_exptl_crystal_description Block
_exptl_crystal_F_000 2048
_exptl_crystal_size_max 0.22
_exptl_crystal_size_mid 0.18
_exptl_crystal_size_min 0.16
_refine_diff_density_max 2.417
_refine_diff_density_min -1.531
_refine_diff_density_rms 0.154
_refine_ls_extinction_method none
_refine_ls_goodness_of_fit_ref 1.048
_refine_ls_hydrogen_treatment constr
_refine_ls_matrix_type full
_refine_ls_number_parameters 550
_refine_ls_number_reflns 10258
_refine_ls_number_restraints 0
_refine_ls_restrained_S_all 1.048
_refine_ls_R_factor_all 0.0706
_refine_ls_R_factor_gt 0.0454
_refine_ls_shift/su_max 0.013
_refine_ls_shift/su_mean 0.000
_refine_ls_structure_factor_coef Fsqd
_refine_ls_weighting_details 'calc w=1/[\s^2^(Fo^2^)+(0.0551P)^2^+13.1271P] where P=(Fo^2^+2Fc^2^)/3'
_refine_ls_weighting_scheme calc
_refine_ls_wR_factor_gt 0.1105
_refine_ls_wR_factor_ref 0.1231
_reflns_number_gt 7689
_reflns_number_total 10258
_reflns_threshold_expression >2sigma(I)
_cod_data_source_file c5ra24329g2.cif
_cod_data_source_block TbDTPAAQ
_cod_depositor_comments
;
The following automatic conversions were performed:

'_symmetry_cell_setting' value 'Monoclinic' changed to 'monoclinic'
according to
/usr/data/users/saulius/crontab/automatic-downloads/rss-feeds/RSC/lib/dictionaries/cif_core.dic
dictionary named 'cif_core.dic' version 2.4.2 from 2011-04-26.

Automatic conversion script
Id: cif_fix_values 4268 2015-11-12 08:31:59Z antanas 
;
_cod_original_sg_symbol_H-M P21/n
_cod_database_code 7223414

loop_
_symmetry_equiv_pos_as_xyz
'x, y, z'
'-x+1/2, y+1/2, -z+1/2'
'-x, -y, -z'
'x-1/2, -y-1/2, z-1/2'

loop_
_atom_site_label
_atom_site_type_symbol
_atom_site_fract_x
_atom_site_fract_y
_atom_site_fract_z
_atom_site_U_iso_or_equiv
_atom_site_adp_type
_atom_site_occupancy
_atom_site_symmetry_multiplicity
_atom_site_calc_flag
_atom_site_refinement_flags
Tb1 Tb 0.175368(19) 0.245773(8) 0.987076(12) 0.01418(7) Uani 1 1 d .
C1 C 0.3834(4) 0.16143(19) 1.1146(3) 0.0177(9) Uani 1 1 d .
C2 C 0.4026(5) 0.2154(2) 1.1678(3) 0.0211(10) Uani 1 1 d .
H2A H 0.3403 0.2163 1.1975 0.025 Uiso 1 1 calc R
H2B H 0.4883 0.2157 1.2072 0.025 Uiso 1 1 calc R
C3 C 0.3583(5) 0.31848(19) 1.1535(3) 0.0199(9) Uani 1 1 d .
H3A H 0.4334 0.3287 1.1990 0.024 Uiso 1 1 calc R
H3B H 0.2872 0.3115 1.1748 0.024 Uiso 1 1 calc R
C4 C 0.3246(5) 0.3679(2) 1.0919(3) 0.0238(10) Uani 1 1 d .
H4A H 0.3126 0.4030 1.1196 0.029 Uiso 1 1 calc R
H4B H 0.3958 0.3743 1.0705 0.029 Uiso 1 1 calc R
C5 C 0.0931(5) 0.3774(2) 1.0456(4) 0.0342(13) Uani 1 1 d .
H5A H 0.0963 0.4193 1.0482 0.041 Uiso 1 1 calc R
H5B H 0.0996 0.3632 1.0998 0.041 Uiso 1 1 calc R
C6 C -0.0350(5) 0.3592(2) 0.9867(4) 0.0324(13) Uani 1 1 d .
H6A H -0.1041 0.3777 1.0017 0.039 Uiso 1 1 calc R
H6B H -0.0406 0.3715 0.9318 0.039 Uiso 1 1 calc R
C7 C -0.1458(4) 0.2751(2) 0.9136(3) 0.0215(10) Uani 1 1 d .
H7A H -0.1349 0.2947 0.8663 0.026 Uiso 1 1 calc R
H7B H -0.2318 0.2833 0.9157 0.026 Uiso 1 1 calc R
C8 C -0.1283(4) 0.2106(2) 0.9067(3) 0.0181(9) Uani 1 1 d .
C27 C -0.2356(4) 0.1236(2) 0.8360(3) 0.0195(9) Uani 1 1 d .
C35 C -0.3436(5) 0.1081(2) 0.7691(3) 0.0256(10) Uani 1 1 d .
H35 H -0.4032 0.1368 0.7458 0.031 Uiso 1 1 calc R
C34 C -0.2792(5) 0.0140(2) 0.7736(3) 0.0288(12) Uani 1 1 d .
C33 C -0.3032(7) -0.0429(2) 0.7408(4) 0.0412(15) Uani 1 1 d .
H33 H -0.3736 -0.0504 0.6950 0.049 Uiso 1 1 calc R
C32 C -0.2208(7) -0.0864(2) 0.7779(5) 0.0461(17) Uani 1 1 d .
H32 H -0.2356 -0.1236 0.7566 0.055 Uiso 1 1 calc R
C31 C -0.1159(7) -0.0763(3) 0.8463(5) 0.0468(17) Uani 1 1 d .
H31 H -0.0625 -0.1068 0.8711 0.056 Uiso 1 1 calc R
C30 C -0.0897(6) -0.0210(2) 0.8783(4) 0.0389(14) Uani 1 1 d .
H30 H -0.0183 -0.0145 0.9238 0.047 Uiso 1 1 calc R
C29 C -0.1707(5) 0.0251(2) 0.8421(3) 0.0278(11) Uani 1 1 d .
C28 C -0.1489(5) 0.0823(2) 0.8731(3) 0.0241(10) Uani 1 1 d .
H28 H -0.0774 0.0912 0.9175 0.029 Uiso 1 1 calc R
C18 C 0.4456(4) 0.05972(19) 1.1142(3) 0.0182(9) Uani 1 1 d .
C19 C 0.3562(4) 0.04148(19) 1.0442(3) 0.0187(9) Uani 1 1 d .
H19 H 0.2976 0.0673 1.0111 0.022 Uiso 1 1 calc R
C20 C 0.3542(4) -0.01800(19) 1.0224(3) 0.0173(9) Uani 1 1 d .
C21 C 0.2610(5) -0.0416(2) 0.9532(3) 0.0222(10) Uani 1 1 d .
H21 H 0.2007 -0.0174 0.9182 0.027 Uiso 1 1 calc R
C22 C 0.2579(5) -0.0990(2) 0.9368(3) 0.0272(11) Uani 1 1 d .
H22 H 0.1949 -0.1138 0.8915 0.033 Uiso 1 1 calc R
C23 C 0.3507(5) -0.1362(2) 0.9887(3) 0.0258(11) Uani 1 1 d .
H23 H 0.3476 -0.1756 0.9777 0.031 Uiso 1 1 calc R
C24 C 0.4447(5) -0.1149(2) 1.0548(3) 0.0236(10) Uani 1 1 d .
H24 H 0.5069 -0.1395 1.0875 0.028 Uiso 1 1 calc R
C25 C 0.4476(4) -0.05544(19) 1.0737(3) 0.0197(9) Uani 1 1 d .
C26 C 0.5373(4) 0.0195(2) 1.1608(3) 0.0212(10) Uani 1 1 d .
H26 H 0.5995 0.0329 1.2075 0.025 Uiso 1 1 calc R
C9 C 0.5005(4) 0.2720(2) 1.0858(3) 0.0207(9) Uani 1 1 d .
H9A H 0.5563 0.2390 1.1049 0.025 Uiso 1 1 calc R
H9B H 0.5475 0.3062 1.1113 0.025 Uiso 1 1 calc R
C10 C 0.4713(4) 0.27693(18) 0.9946(3) 0.0192(9) Uani 1 1 d .
C11 C 0.2110(5) 0.3852(2) 0.9470(3) 0.0267(11) Uani 1 1 d .
H11A H 0.3004 0.3887 0.9493 0.032 Uiso 1 1 calc R
H11B H 0.1766 0.4239 0.9458 0.032 Uiso 1 1 calc R
C12 C 0.1377(5) 0.3546(2) 0.8679(3) 0.0278(11) Uani 1 1 d .
C13 C -0.0837(5) 0.2769(3) 1.0602(3) 0.0317(12) Uani 1 1 d .
H13A H -0.1668 0.2579 1.0419 0.038 Uiso 1 1 calc R
H13B H -0.0923 0.3107 1.0913 0.038 Uiso 1 1 calc R
C14 C 0.0135(5) 0.2358(2) 1.1168(3) 0.0254(11) Uani 1 1 d .
C15 C 0.2245(4) 0.18207(19) 0.8252(3) 0.0201(9) Uani 1 1 d .
H15 H 0.2737 0.2139 0.8206 0.024 Uiso 1 1 calc R
C16 C 0.1474(5) 0.0864(2) 0.7822(3) 0.0258(11) Uani 1 1 d .
H16A H 0.1510 0.0593 0.7407 0.039 Uiso 1 1 calc R
H16B H 0.0592 0.0958 0.7757 0.039 Uiso 1 1 calc R
H16C H 0.1862 0.0697 0.8353 0.039 Uiso 1 1 calc R
C17 C 0.2885(5) 0.1377(2) 0.7158(3) 0.0264(11) Uani 1 1 d .
H17A H 0.2703 0.1027 0.6846 0.040 Uiso 1 1 calc R
H17B H 0.3790 0.1399 0.7447 0.040 Uiso 1 1 calc R
H17C H 0.2635 0.1702 0.6796 0.040 Uiso 1 1 calc R
N1 N 0.3851(4) 0.26563(16) 1.1134(2) 0.0172(8) Uani 1 1 d .
N2 N 0.2056(4) 0.35615(17) 1.0226(3) 0.0220(8) Uani 1 1 d .
N3 N -0.0500(4) 0.29579(18) 0.9883(3) 0.0239(9) Uani 1 1 d .
N5 N -0.2301(4) 0.18228(16) 0.8592(2) 0.0202(8) Uani 1 1 d .
H4 H -0.3002 0.2018 0.8407 0.024 Uiso 1 1 calc R
N4 N 0.4563(4) 0.11607(16) 1.1472(2) 0.0185(8) Uani 1 1 d .
H5 H 0.5159 0.1216 1.1929 0.022 Uiso 1 1 calc R
N7 N -0.3655(4) 0.05624(18) 0.7376(3) 0.0292(10) Uani 1 1 d .
N6 N 0.5402(4) -0.03560(18) 1.1424(3) 0.0235(9) Uani 1 1 d .
N8 N 0.2162(4) 0.13840(16) 0.7746(2) 0.0190(8) Uani 1 1 d .
O1 O 0.3015(3) 0.16174(13) 1.0462(2) 0.0206(7) Uani 1 1 d .
O2 O -0.0233(3) 0.18785(13) 0.9425(2) 0.0216(7) Uani 1 1 d .
O3 O 0.3553(3) 0.27212(14) 0.9495(2) 0.0196(7) Uani 1 1 d .
O4 O 0.0951(3) 0.30455(13) 0.87186(19) 0.0197(7) Uani 1 1 d .
O5 O 0.1237(3) 0.23249(15) 1.1073(2) 0.0249(7) Uani 1 1 d .
O6 O 0.1701(3) 0.18286(14) 0.8782(2) 0.0216(7) Uani 1 1 d .
O7 O 0.5648(3) 0.28478(15) 0.9684(2) 0.0270(8) Uani 1 1 d .
O8 O 0.1287(5) 0.38102(19) 0.8029(3) 0.0602(15) Uani 1 1 d .
O9 O -0.0206(4) 0.20916(16) 1.1697(2) 0.0352(9) Uani 1 1 d .
O10 O 0.3592(8) 0.5165(3) 0.8844(5) 0.113(3) Uani 1 1 d .
N9 N 0.4885(7) 0.4455(3) 0.8702(5) 0.072(2) Uani 1 1 d .
C38 C 0.418(2) 0.4856(6) 0.8848(13) 0.254(14) Uani 1 1 d .
C36 C 0.4453(9) 0.3971(5) 0.8156(6) 0.080(3) Uani 1 1 d .
C37 C 0.6268(11) 0.4409(8) 0.9209(9) 0.167(8) Uani 1 1 d .
OW1 O 0.5366(3) 0.23765(15) 0.8181(2) 0.0283(8) Uani 1 1 d .
OW3 O 0.8952(4) 0.4675(2) 0.1024(3) 0.0522(12) Uani 1 1 d .
OW2 O 0.7415(6) 0.2072(3) 0.2032(5) 0.101(2) Uani 1 1 d .

loop_
_atom_site_aniso_label
_atom_site_aniso_U_11
_atom_site_aniso_U_22
_atom_site_aniso_U_33
_atom_site_aniso_U_23
_atom_site_aniso_U_13
_atom_site_aniso_U_12
Tb1 0.01365(11) 0.01651(11) 0.01225(11) -0.00350(8) 0.00386(8) -0.00144(8)
C1 0.016(2) 0.021(2) 0.017(2) -0.0007(17) 0.0056(19) -0.0045(17)
C2 0.020(2) 0.026(2) 0.016(2) -0.0047(18) 0.0044(19) -0.0026(18)
C3 0.024(2) 0.019(2) 0.017(2) -0.0096(17) 0.0061(19) -0.0032(18)
C4 0.022(2) 0.022(2) 0.024(3) -0.0115(19) 0.002(2) -0.0037(18)
C5 0.026(3) 0.036(3) 0.039(3) -0.022(2) 0.007(2) 0.001(2)
C6 0.025(3) 0.026(3) 0.044(3) -0.018(2) 0.007(2) 0.004(2)
C7 0.014(2) 0.025(2) 0.025(3) -0.0057(19) 0.005(2) 0.0017(17)
C8 0.017(2) 0.026(2) 0.014(2) -0.0035(17) 0.0090(18) -0.0023(17)
C27 0.021(2) 0.026(2) 0.016(2) -0.0017(18) 0.0125(19) -0.0046(18)
C35 0.024(2) 0.031(3) 0.024(3) -0.002(2) 0.011(2) -0.005(2)
C34 0.037(3) 0.027(3) 0.033(3) -0.005(2) 0.027(3) -0.009(2)
C33 0.059(4) 0.033(3) 0.047(4) -0.015(3) 0.040(3) -0.018(3)
C32 0.064(4) 0.026(3) 0.070(5) -0.013(3) 0.052(4) -0.012(3)
C31 0.058(4) 0.027(3) 0.072(5) 0.009(3) 0.046(4) 0.007(3)
C30 0.040(3) 0.031(3) 0.053(4) 0.007(3) 0.027(3) 0.004(2)
C29 0.029(3) 0.026(3) 0.041(3) -0.001(2) 0.028(3) -0.005(2)
C28 0.022(2) 0.027(2) 0.027(3) 0.001(2) 0.013(2) -0.0042(19)
C18 0.015(2) 0.021(2) 0.023(2) 0.0021(18) 0.0117(19) -0.0008(17)
C19 0.017(2) 0.018(2) 0.022(2) 0.0027(17) 0.0077(19) 0.0030(16)
C20 0.015(2) 0.020(2) 0.020(2) 0.0020(17) 0.0102(19) -0.0003(16)
C21 0.023(2) 0.023(2) 0.020(2) 0.0002(18) 0.005(2) 0.0013(18)
C22 0.027(3) 0.027(2) 0.028(3) -0.002(2) 0.009(2) 0.000(2)
C23 0.032(3) 0.019(2) 0.035(3) 0.001(2) 0.023(2) 0.0015(19)
C24 0.022(2) 0.024(2) 0.030(3) 0.007(2) 0.015(2) 0.0071(18)
C25 0.021(2) 0.021(2) 0.023(3) 0.0055(18) 0.014(2) 0.0019(17)
C26 0.018(2) 0.026(2) 0.018(2) 0.0045(18) 0.0032(19) 0.0003(18)
C9 0.013(2) 0.027(2) 0.022(2) -0.0034(18) 0.0040(19) -0.0045(17)
C10 0.020(2) 0.013(2) 0.026(3) -0.0052(17) 0.008(2) -0.0013(16)
C11 0.031(3) 0.014(2) 0.029(3) 0.0003(19) 0.000(2) -0.0016(18)
C12 0.023(3) 0.030(3) 0.023(3) 0.002(2) -0.004(2) -0.005(2)
C13 0.020(2) 0.051(3) 0.027(3) -0.017(2) 0.012(2) -0.002(2)
C14 0.026(2) 0.032(3) 0.021(2) -0.014(2) 0.012(2) -0.010(2)
C15 0.021(2) 0.019(2) 0.018(2) -0.0016(17) 0.0036(19) 0.0010(17)
C16 0.024(2) 0.020(2) 0.034(3) -0.009(2) 0.010(2) -0.0001(18)
C17 0.027(3) 0.034(3) 0.020(3) -0.003(2) 0.011(2) 0.008(2)
N1 0.0173(18) 0.0187(18) 0.0150(19) -0.0038(14) 0.0042(15) -0.0011(14)
N2 0.0189(19) 0.0211(19) 0.024(2) -0.0086(16) 0.0041(17) -0.0019(15)
N3 0.0162(19) 0.031(2) 0.024(2) -0.0098(17) 0.0067(17) 0.0023(16)
N5 0.0169(19) 0.0212(19) 0.025(2) -0.0021(16) 0.0095(17) -0.0012(15)
N4 0.0144(18) 0.0237(19) 0.017(2) -0.0007(15) 0.0035(16) -0.0008(14)
N7 0.036(3) 0.030(2) 0.025(2) -0.0079(18) 0.016(2) -0.0112(19)
N6 0.019(2) 0.028(2) 0.024(2) 0.0051(17) 0.0081(18) 0.0055(16)
N8 0.022(2) 0.0207(19) 0.016(2) -0.0035(15) 0.0073(17) 0.0018(15)
O1 0.0217(17) 0.0177(15) 0.0198(18) -0.0030(13) 0.0025(14) -0.0010(13)
O2 0.0165(16) 0.0222(16) 0.0245(18) -0.0039(13) 0.0042(14) 0.0007(12)
O3 0.0150(15) 0.0251(16) 0.0190(17) -0.0030(13) 0.0057(13) -0.0022(12)
O4 0.0191(16) 0.0197(16) 0.0166(17) -0.0031(12) 0.0002(13) -0.0014(12)
O5 0.0214(17) 0.0343(19) 0.0214(18) -0.0046(14) 0.0100(15) -0.0051(14)
O6 0.0220(17) 0.0239(17) 0.0214(18) -0.0073(13) 0.0100(15) -0.0020(13)
O7 0.0181(17) 0.037(2) 0.029(2) -0.0017(15) 0.0123(15) -0.0059(14)
O8 0.075(3) 0.050(3) 0.031(2) 0.018(2) -0.020(2) -0.036(2)
O9 0.043(2) 0.039(2) 0.034(2) -0.0081(17) 0.0276(19) -0.0115(17)
O10 0.158(7) 0.111(6) 0.109(6) 0.069(5) 0.097(5) 0.069(5)
N9 0.090(5) 0.055(4) 0.107(6) 0.009(4) 0.082(5) 0.010(4)
C38 0.41(3) 0.149(12) 0.38(3) 0.207(15) 0.37(2) 0.214(16)
C36 0.082(6) 0.112(8) 0.054(5) -0.001(5) 0.030(5) -0.012(6)
C37 0.074(8) 0.32(2) 0.129(12) -0.107(13) 0.063(8) -0.064(10)
OW1 0.0243(18) 0.0314(19) 0.029(2) 0.0019(15) 0.0074(16) 0.0043(14)
OW3 0.049(3) 0.069(3) 0.044(3) 0.019(2) 0.022(2) 0.012(2)
OW2 0.078(4) 0.105(5) 0.109(6) 0.001(4) 0.014(4) 0.007(4)

loop_
_atom_type_symbol
_atom_type_description
_atom_type_scat_dispersion_real
_atom_type_scat_dispersion_imag
_atom_type_scat_source
C C 0.0033 0.0016 'International Tables Vol C Tables 4.2.6.8 and 6.1.1.4'
H H 0.0000 0.0000 'International Tables Vol C Tables 4.2.6.8 and 6.1.1.4'
N N 0.0061 0.0033 'International Tables Vol C Tables 4.2.6.8 and 6.1.1.4'
O O 0.0106 0.0060 'International Tables Vol C Tables 4.2.6.8 and 6.1.1.4'
Tb Tb -0.1723 4.1537 'International Tables Vol C Tables 4.2.6.8 and 6.1.1.4'

loop_
_geom_angle_atom_site_label_1
_geom_angle_atom_site_label_2
_geom_angle_atom_site_label_3
_geom_angle
O5 Tb1 O3 137.63(12)
O5 Tb1 O4 134.33(12)
O3 Tb1 O4 74.91(11)
O5 Tb1 O6 132.12(12)
O3 Tb1 O6 75.90(11)
O4 Tb1 O6 77.15(11)
O5 Tb1 O1 77.55(12)
O3 Tb1 O1 84.69(11)
O4 Tb1 O1 147.07(11)
O6 Tb1 O1 72.92(11)
O5 Tb1 O2 76.70(11)
O3 Tb1 O2 142.52(11)
O4 Tb1 O2 89.52(11)
O6 Tb1 O2 67.38(11)
O1 Tb1 O2 91.40(10)
O5 Tb1 N2 88.28(13)
O3 Tb1 N2 75.74(12)
O4 Tb1 N2 67.47(12)
O6 Tb1 N2 139.15(12)
O1 Tb1 N2 132.20(11)
O2 Tb1 N2 129.63(11)
O5 Tb1 N1 71.56(12)
O3 Tb1 N1 66.08(11)
O4 Tb1 N1 126.26(11)
O6 Tb1 N1 123.79(11)
O1 Tb1 N1 64.05(11)
O2 Tb1 N1 143.13(11)
N2 Tb1 N1 68.15(12)
O5 Tb1 N3 65.17(13)
O3 Tb1 N3 137.02(12)
O4 Tb1 N3 69.96(12)
O6 Tb1 N3 117.99(12)
O1 Tb1 N3 137.43(12)
O2 Tb1 N3 61.50(11)
N2 Tb1 N3 68.50(12)
N1 Tb1 N3 118.11(12)
O1 C1 N4 124.4(4)
O1 C1 C2 119.3(4)
N4 C1 C2 116.3(4)
N1 C2 C1 107.6(4)
N1 C3 C4 109.8(4)
N2 C4 C3 112.3(4)
N2 C5 C6 113.6(4)
N3 C6 C5 110.5(4)
N3 C7 C8 108.5(4)
O2 C8 N5 124.4(4)
O2 C8 C7 120.0(4)
N5 C8 C7 115.6(4)
C28 C27 C35 119.2(5)
C28 C27 N5 125.6(4)
C35 C27 N5 115.1(4)
N7 C35 C27 124.6(5)
N7 C34 C29 122.1(5)
N7 C34 C33 117.8(5)
C29 C34 C33 120.1(5)
C32 C33 C34 118.8(6)
C33 C32 C31 121.5(6)
C32 C31 C30 120.5(6)
C31 C30 C29 120.2(6)
C30 C29 C34 118.9(5)
C30 C29 C28 122.3(5)
C34 C29 C28 118.8(5)
C27 C28 C29 118.0(5)
C19 C18 N4 126.1(4)
C19 C18 C26 118.8(4)
N4 C18 C26 115.1(4)
C18 C19 C20 118.7(4)
C21 C20 C25 118.5(4)
C21 C20 C19 122.9(4)
C25 C20 C19 118.6(4)
C22 C21 C20 121.3(4)
C21 C22 C23 119.9(5)
C24 C23 C22 120.6(5)
C23 C24 C25 120.1(4)
N6 C25 C24 118.8(4)
N6 C25 C20 121.7(4)
C24 C25 C20 119.6(5)
N6 C26 C18 124.5(5)
N1 C9 C10 114.4(4)
O7 C10 O3 124.4(5)
O7 C10 C9 117.0(4)
O3 C10 C9 118.6(4)
N2 C11 C12 114.8(4)
O8 C12 O4 124.9(5)
O8 C12 C11 116.4(4)
O4 C12 C11 118.7(4)
N3 C13 C14 114.6(4)
O9 C14 O5 125.1(5)
O9 C14 C13 117.8(5)
O5 C14 C13 117.1(4)
O6 C15 N8 123.3(4)
C2 N1 C3 111.4(4)
C2 N1 C9 109.1(4)
C3 N1 C9 112.2(4)
C2 N1 Tb1 106.9(3)
C3 N1 Tb1 106.1(3)
C9 N1 Tb1 111.0(3)
C11 N2 C5 110.1(4)
C11 N2 C4 110.8(4)
C5 N2 C4 108.4(4)
C11 N2 Tb1 106.0(3)
C5 N2 Tb1 109.3(3)
C4 N2 Tb1 112.3(3)
C7 N3 C13 110.1(4)
C7 N3 C6 111.2(4)
C13 N3 C6 111.8(4)
C7 N3 Tb1 104.9(3)
C13 N3 Tb1 110.2(3)
C6 N3 Tb1 108.4(3)
C8 N5 C27 127.0(4)
C1 N4 C18 126.6(4)
C35 N7 C34 117.2(5)
C26 N6 C25 117.6(4)
C15 N8 C16 120.6(4)
C15 N8 C17 121.5(4)
C16 N8 C17 117.5(4)
C1 O1 Tb1 123.6(3)
C8 O2 Tb1 120.9(3)
C10 O3 Tb1 128.4(3)
C12 O4 Tb1 122.3(3)
C14 O5 Tb1 127.5(3)
C15 O6 Tb1 134.2(3)
C38 N9 C36 126.7(14)
C38 N9 C37 119.8(15)
C36 N9 C37 113.0(8)
O10 C38 N9 169(2)

loop_
_geom_bond_atom_site_label_1
_geom_bond_atom_site_label_2
_geom_bond_distance
Tb1 O5 2.327(3)
Tb1 O3 2.334(3)
Tb1 O4 2.338(3)
Tb1 O6 2.358(3)
Tb1 O1 2.419(3)
Tb1 O2 2.463(3)
Tb1 N2 2.625(4)
Tb1 N1 2.662(4)
Tb1 N3 2.728(4)
C1 O1 1.237(5)
C1 N4 1.332(6)
C1 C2 1.524(6)
C2 N1 1.467(6)
C3 N1 1.478(5)
C3 C4 1.526(7)
C4 N2 1.490(6)
C5 N2 1.488(6)
C5 C6 1.510(7)
C6 N3 1.479(6)
C7 N3 1.461(6)
C7 C8 1.517(6)
C8 O2 1.238(5)
C8 N5 1.331(6)
C27 C28 1.357(7)
C27 C35 1.413(7)
C27 N5 1.413(6)
C35 N7 1.309(6)
C34 N7 1.366(7)
C34 C29 1.410(8)
C34 C33 1.426(7)
C33 C32 1.369(9)
C32 C31 1.383(10)
C31 C30 1.388(8)
C30 C29 1.402(8)
C29 C28 1.421(7)
C18 C19 1.360(7)
C18 N4 1.413(6)
C18 C26 1.419(6)
C19 C20 1.426(6)
C20 C21 1.414(6)
C20 C25 1.418(6)
C21 C22 1.356(7)
C22 C23 1.416(7)
C23 C24 1.365(7)
C24 C25 1.412(6)
C25 N6 1.374(6)
C26 N6 1.316(6)
C9 N1 1.486(6)
C9 C10 1.504(7)
C10 O7 1.252(5)
C10 O3 1.268(5)
C11 N2 1.480(7)
C11 C12 1.522(7)
C12 O8 1.250(6)
C12 O4 1.259(6)
C13 N3 1.462(7)
C13 C14 1.529(8)
C14 O9 1.249(6)
C14 O5 1.267(6)
C15 O6 1.234(6)
C15 N8 1.319(6)
C16 N8 1.447(6)
C17 N8 1.463(6)
O10 C38 0.963(10)
N9 C38 1.277(11)
N9 C36 1.444(12)
N9 C37 1.495(15)
